data_7034563
loop_
_publ_author_name
'Santra, Saikat'
'Mukherjee, Sandip'
'Bej, Somnath'
'Saha, Subrata'
'Ghosh, Pradyut'

_publ_section_title
;
 Amino-ether macrocycle that forms Cu(II) templated threaded heteroleptic
 complexes: a detailed selectivity, structural and theoretical
 investigations.
;
_journal_issue 34
_journal_name_full 'Dalton transactions (Cambridge, England : 2003)'
_journal_page_first 15198
_journal_page_last 15211
_journal_paper_doi 10.1039/c5dt00596e
_journal_volume 44
_journal_year 2015
_chemical_formula_moiety 'C32 H41 Cu N5 O4, 2(Cl O4)'
_chemical_formula_sum 'C32 H41 Cl2 Cu N5 O12'
_chemical_formula_weight 822.14
_chemical_name_systematic
;
 ?
;
_space_group_crystal_system monoclinic
_space_group_IT_number 14
_space_group_name_Hall '-P 2ybc'
_space_group_name_H-M_alt 'P 1 21/c 1'
_symmetry_space_group_name_Hall '-P 2ybc'
_symmetry_space_group_name_H-M 'P 1 21/c 1'
_atom_sites_solution_hydrogens geom
_audit_creation_method SHELXL-2014
_audit_update_record
;
2015-03-19 deposited with the CCDC.
2015-03-23 downloaded from the CCDC.
;
_cell_angle_alpha 90
_cell_angle_beta 104.205(4)
_cell_angle_gamma 90
_cell_formula_units_Z 4
_cell_length_a 25.141(3)
_cell_length_b 9.0132(11)
_cell_length_c 16.941(2)
_cell_measurement_reflns_used 3147
_cell_measurement_temperature 150(2)
_cell_measurement_theta_max 19.343
_cell_measurement_theta_min 0.835
_cell_volume 3721.5(8)
_computing_cell_refinement 'Bruker SMART'
_computing_data_collection 'Bruker SMART'
_computing_data_reduction 'Bruker SAINT'
_computing_molecular_graphics DIAMOND-3.0
_computing_publication_material WinGX
_computing_structure_refinement 'SHELXL-2014 (Sheldrick, 2014)'
_computing_structure_solution 'SHELXL-2014 (Sheldrick, 2014)'
_diffrn_ambient_temperature 150(2)
_diffrn_measured_fraction_theta_full 0.998
_diffrn_measured_fraction_theta_max 0.997
_diffrn_measurement_device_type 'Bruker APEX-II CCD'
_diffrn_measurement_method '\f and \w scans'
_diffrn_radiation_type MoK\a
_diffrn_radiation_wavelength 0.71073
_diffrn_reflns_av_R_equivalents 0.0996
_diffrn_reflns_av_unetI/netI 0.0515
_diffrn_reflns_Laue_measured_fraction_full 0.998
_diffrn_reflns_Laue_measured_fraction_max 0.997
_diffrn_reflns_limit_h_max 23
_diffrn_reflns_limit_h_min -23
_diffrn_reflns_limit_k_max 8
_diffrn_reflns_limit_k_min -8
_diffrn_reflns_limit_l_max 15
_diffrn_reflns_limit_l_min -15
_diffrn_reflns_number 23860
_diffrn_reflns_point_group_measured_fraction_full 0.998
_diffrn_reflns_point_group_measured_fraction_max 0.997
_diffrn_reflns_theta_full 19.343
_diffrn_reflns_theta_max 19.343
_diffrn_reflns_theta_min 0.835
_diffrn_source 'fine-focus sealed tube'
_exptl_absorpt_coefficient_mu 0.797
_exptl_absorpt_correction_T_max 0.7444
_exptl_absorpt_correction_T_min 0.6565
_exptl_absorpt_correction_type multi-scan
_exptl_absorpt_process_details SADABS
_exptl_crystal_colour green
_exptl_crystal_density_diffrn 1.467
_exptl_crystal_description block
_exptl_crystal_F_000 1708
_exptl_crystal_size_max 0.44
_exptl_crystal_size_mid 0.28
_exptl_crystal_size_min 0.22
_refine_diff_density_max 0.599
_refine_diff_density_min -0.625
_refine_diff_density_rms 0.126
_refine_ls_extinction_method none
_refine_ls_goodness_of_fit_ref 1.152
_refine_ls_hydrogen_treatment constr
_refine_ls_matrix_type full
_refine_ls_number_parameters 471
_refine_ls_number_reflns 3147
_refine_ls_number_restraints 0
_refine_ls_restrained_S_all 1.152
_refine_ls_R_factor_all 0.1120
_refine_ls_R_factor_gt 0.0790
_refine_ls_shift/su_max 0.000
_refine_ls_shift/su_mean 0.000
_refine_ls_structure_factor_coef Fsqd
_refine_ls_weighting_details 'w=1/[\s^2^(Fo^2^)+(0.1310P)^2^+21.0162P] where P=(Fo^2^+2Fc^2^)/3'
_refine_ls_weighting_scheme calc
_refine_ls_wR_factor_gt 0.2275
_refine_ls_wR_factor_ref 0.2604
_reflns_Friedel_coverage 0.000
_reflns_number_gt 2293
_reflns_number_total 3147
_reflns_threshold_expression 'I > 2\s(I)'
_cod_data_source_file c5dt00596e2.cif
_cod_data_source_block MC-CuII
_cod_depositor_comments
;
The following automatic conversions were performed:

'_exptl_absorpt_correction_type' value 'MULTI-SCAN' changed to
'multi-scan' according to
/usr/data/users/saulius/crontab/automatic-downloads/rss-feeds/RSC/lib/dictionaries/cif_core.dic
dictionary named 'cif_core.dic' version 2.4.2 from 2011-04-26.

Automatic conversion script
Id: cif_fix_values 3105 2015-03-04 15:46:00Z robertas 

 Adding full bibliography for 7034563--7034567.cif.
;
_cod_original_cell_volume 3721.6(8)
_cod_database_code 7034563
_shelx_space_group_comment
;
The symmetry employed for this shelxl refinement is uniquely defined
by the following loop, which should always be used as a source of
symmetry information in preference to the above space-group names.
They are only intended as comments.
;
_shelxl_version_number 2014-3

loop_
_space_group_symop_operation_xyz
'x, y, z'
'-x, y+1/2, -z+1/2'
'-x, -y, -z'
'x, -y-1/2, z-1/2'

loop_
_atom_site_label
_atom_site_type_symbol
_atom_site_fract_x
_atom_site_fract_y
_atom_site_fract_z
_atom_site_U_iso_or_equiv
_atom_site_adp_type
_atom_site_occupancy
_atom_site_site_symmetry_order
_atom_site_calc_flag
_atom_site_refinement_flags_posn
_atom_site_refinement_flags_adp
C1 C 0.1547(5) 1.2094(13) 0.2251(9) 0.061(4) Uani 1 1 d . .
H1A H 0.1554 1.2162 0.1682 0.073 Uiso 1 1 calc R U
H1B H 0.1757 1.2913 0.2542 0.073 Uiso 1 1 calc R U
C2 C 0.0975(5) 1.2165(15) 0.2329(9) 0.065(4) Uani 1 1 d . .
H2A H 0.0960 1.1956 0.2885 0.078 Uiso 1 1 calc R U
H2B H 0.0822 1.3144 0.2182 0.078 Uiso 1 1 calc R U
C3 C 0.0125(6) 1.1010(17) 0.1761(8) 0.054(4) Uani 1 1 d . .
C4 C -0.0151(7) 1.1912(19) 0.2164(9) 0.076(4) Uani 1 1 d . .
H4 H 0.0036 1.2660 0.2498 0.092 Uiso 1 1 calc R U
C5 C -0.0709(8) 1.173(2) 0.2085(10) 0.084(5) Uani 1 1 d . .
H5 H -0.0891 1.2355 0.2367 0.101 Uiso 1 1 calc R U
C6 C -0.0986(7) 1.068(2) 0.1618(11) 0.084(5) Uani 1 1 d . .
H6 H -0.1361 1.0583 0.1563 0.101 Uiso 1 1 calc R U
C7 C -0.0714(8) 0.9727(18) 0.1209(9) 0.074(4) Uani 1 1 d . .
H7 H -0.0906 0.8976 0.0884 0.089 Uiso 1 1 calc R U
C8 C -0.0163(6) 0.9885(18) 0.1280(9) 0.059(4) Uani 1 1 d . .
C9 C -0.0150(6) 0.7795(15) 0.0395(9) 0.067(4) Uani 1 1 d . .
H9A H -0.0443 0.8185 -0.0038 0.081 Uiso 1 1 calc R U
H9B H -0.0308 0.7124 0.0723 0.081 Uiso 1 1 calc R U
C10 C 0.0251(6) 0.7013(16) 0.0054(9) 0.069(4) Uani 1 1 d . .
H10A H 0.0063 0.6314 -0.0356 0.083 Uiso 1 1 calc R U
H10B H 0.0444 0.7719 -0.0207 0.083 Uiso 1 1 calc R U
C11 C 0.1099(7) 0.5746(14) 0.0500(10) 0.059(4) Uani 1 1 d . .
C12 C 0.1166(7) 0.5514(16) -0.0276(10) 0.073(4) Uani 1 1 d . .
H12 H 0.0882 0.5716 -0.0729 0.088 Uiso 1 1 calc R U
C13 C 0.1646(8) 0.4995(17) -0.0365(10) 0.079(5) Uani 1 1 d . .
H13 H 0.1684 0.4831 -0.0890 0.094 Uiso 1 1 calc R U
C14 C 0.2095(6) 0.4682(13) 0.0290(11) 0.060(4) Uani 1 1 d . .
C15 C 0.2006(8) 0.4940(16) 0.1063(10) 0.078(5) Uani 1 1 d . .
H15 H 0.2291 0.4766 0.1519 0.093 Uiso 1 1 calc R U
C16 C 0.1524(8) 0.5430(15) 0.1169(9) 0.067(4) Uani 1 1 d . .
H16 H 0.1476 0.5558 0.1691 0.080 Uiso 1 1 calc R U
C17 C 0.2638(7) 0.4138(15) 0.0157(10) 0.083(5) Uani 1 1 d . .
H17A H 0.2839 0.3636 0.0647 0.099 Uiso 1 1 calc R U
H17B H 0.2565 0.3417 -0.0281 0.099 Uiso 1 1 calc R U
C18 C 0.3428(6) 0.4643(17) -0.0409(8) 0.071(4) Uani 1 1 d . .
H18A H 0.3581 0.3779 -0.0093 0.085 Uiso 1 1 calc R U
H18B H 0.3265 0.4326 -0.0963 0.085 Uiso 1 1 calc R U
C19 C 0.3872(6) 0.5760(18) -0.0403(9) 0.080(5) Uani 1 1 d . .
H19A H 0.4179 0.5295 -0.0559 0.096 Uiso 1 1 calc R U
H19B H 0.3735 0.6558 -0.0782 0.096 Uiso 1 1 calc R U
C20 C 0.4414(6) 0.7675(18) 0.0554(11) 0.086(5) Uani 1 1 d . .
H20A H 0.4264 0.8440 0.0159 0.104 Uiso 1 1 calc R U
H20B H 0.4777 0.7410 0.0497 0.104 Uiso 1 1 calc R U
C21 C 0.4442(5) 0.8213(18) 0.1410(9) 0.077(4) Uani 1 1 d . .
H21A H 0.4596 0.7455 0.1807 0.092 Uiso 1 1 calc R U
H21B H 0.4665 0.9101 0.1531 0.092 Uiso 1 1 calc R U
C22 C 0.3872(5) 0.8890(16) 0.2288(9) 0.070(4) Uani 1 1 d . .
H22A H 0.3987 0.8019 0.2622 0.084 Uiso 1 1 calc R U
H22B H 0.4138 0.9670 0.2481 0.084 Uiso 1 1 calc R U
C23 C 0.3328(5) 0.9376(16) 0.2383(7) 0.049(3) Uani 1 1 d . .
C24 C 0.3146(6) 1.0825(16) 0.2152(8) 0.059(4) Uani 1 1 d . .
H24 H 0.3370 1.1465 0.1949 0.070 Uiso 1 1 calc R U
C25 C 0.2634(6) 1.1313(15) 0.2226(8) 0.061(4) Uani 1 1 d . .
H25 H 0.2523 1.2280 0.2079 0.073 Uiso 1 1 calc R U
C26 C 0.2290(6) 1.0375(16) 0.2514(7) 0.050(3) Uani 1 1 d . .
C27 C 0.2460(6) 0.8933(17) 0.2744(8) 0.059(4) Uani 1 1 d . .
H27 H 0.2231 0.8276 0.2927 0.071 Uiso 1 1 calc R U
C28 C 0.2987(7) 0.8501(15) 0.2693(8) 0.065(4) Uani 1 1 d . .
H28 H 0.3111 0.7562 0.2882 0.078 Uiso 1 1 calc R U
C29 C 0.2274(7) 0.8416(17) 0.0731(8) 0.061(4) Uani 1 1 d . .
C30 C 0.1749(5) 0.9195(16) 0.0599(8) 0.070(4) Uani 1 1 d . .
H30A H 0.1621 0.9159 0.1088 0.105 Uiso 1 1 calc R U
H30B H 0.1486 0.8727 0.0164 0.105 Uiso 1 1 calc R U
H30C H 0.1797 1.0210 0.0459 0.105 Uiso 1 1 calc R U
C31 C 0.3751(6) 0.4673(17) 0.2487(11) 0.063(4) Uani 1 1 d . .
C32 C 0.4014(6) 0.3873(17) 0.3243(9) 0.081(5) Uani 1 1 d . .
H32A H 0.3779 0.3908 0.3612 0.122 Uiso 1 1 calc R U
H32B H 0.4359 0.4333 0.3492 0.122 Uiso 1 1 calc R U
H32C H 0.4075 0.2858 0.3117 0.122 Uiso 1 1 calc R U
N1 N 0.2992(4) 0.5346(12) -0.0046(7) 0.065(3) Uani 1 1 d . .
H1 H 0.2756 0.5933 -0.0481 0.078 Uiso 1 1 calc R U
N2 N 0.4045(4) 0.6338(13) 0.0433(6) 0.064(3) Uani 1 1 d . .
H2 H 0.4240 0.5541 0.0779 0.077 Uiso 1 1 calc R U
N3 N 0.3864(4) 0.8534(12) 0.1424(7) 0.063(3) Uani 1 1 d . .
H3 H 0.3755 0.9439 0.1105 0.076 Uiso 1 1 calc R U
N4 N 0.2687(5) 0.7819(13) 0.0833(6) 0.060(3) Uani 1 1 d . .
N5 N 0.3542(5) 0.5281(14) 0.1929(9) 0.075(4) Uani 1 1 d . .
O1 O 0.1780(4) 1.0698(10) 0.2589(5) 0.061(2) Uani 1 1 d . .
O2 O 0.0671(4) 1.1066(10) 0.1785(5) 0.061(2) Uani 1 1 d . .
O3 O 0.0130(4) 0.8983(11) 0.0888(6) 0.065(2) Uani 1 1 d . .
O4 O 0.0629(5) 0.6252(11) 0.0665(6) 0.072(3) Uani 1 1 d . .
O5 O 0.3190(7) 0.961(4) 0.9467(12) 0.298(17) Uani 1 1 d . .
O6 O 0.2429(9) 0.8591(18) 0.9018(10) 0.183(7) Uani 1 1 d . .
O7 O 0.2715(7) 1.043(2) 0.8303(10) 0.194(8) Uani 1 1 d . .
O8 O 0.2395(9) 1.0778(17) 0.9420(13) 0.206(9) Uani 1 1 d . .
O9 O 0.5504(9) 0.716(4) 0.4583(14) 0.276(14) Uani 1 1 d . .
O10 O 0.5717(9) 0.705(2) 0.3553(17) 0.252(13) Uani 1 1 d . .
O11 O 0.4837(6) 0.6700(14) 0.3604(11) 0.157(6) Uani 1 1 d . .
O12 O 0.5204(6) 0.8941(18) 0.3770(14) 0.207(10) Uani 1 1 d . .
Cl1 Cl 0.2703(2) 0.9942(6) 0.9046(3) 0.0863(13) Uani 1 1 d . .
Cl2 Cl 0.53099(18) 0.7494(5) 0.3825(3) 0.0822(13) Uani 1 1 d . .
Cu1 Cu 0.33813(6) 0.68322(17) 0.08234(9) 0.0554(7) Uani 1 1 d . .

loop_
_atom_site_aniso_label
_atom_site_aniso_U_11
_atom_site_aniso_U_22
_atom_site_aniso_U_33
_atom_site_aniso_U_23
_atom_site_aniso_U_13
_atom_site_aniso_U_12
C1 0.056(10) 0.040(9) 0.084(10) -0.016(8) 0.014(8) 0.001(7)
C2 0.057(10) 0.063(10) 0.069(10) -0.008(8) 0.006(8) 0.004(8)
C3 0.060(12) 0.061(10) 0.039(8) 0.004(8) 0.007(8) 0.004(10)
C4 0.064(13) 0.095(12) 0.068(11) 0.005(9) 0.010(9) 0.006(10)
C5 0.068(14) 0.121(16) 0.068(12) 0.022(12) 0.025(10) 0.018(11)
C6 0.055(11) 0.120(16) 0.071(12) 0.016(11) 0.004(10) -0.009(12)
C7 0.090(15) 0.071(11) 0.065(11) 0.024(9) 0.024(10) -0.005(10)
C8 0.042(10) 0.072(12) 0.061(10) 0.032(10) 0.008(9) 0.001(10)
C9 0.072(10) 0.058(10) 0.069(10) -0.008(9) 0.011(9) -0.017(9)
C10 0.081(11) 0.054(9) 0.065(10) -0.009(9) 0.005(10) -0.032(9)
C11 0.081(12) 0.038(8) 0.058(12) 0.005(8) 0.019(11) -0.017(8)
C12 0.076(13) 0.076(11) 0.067(14) -0.009(9) 0.017(9) -0.009(9)
C13 0.097(14) 0.078(11) 0.058(11) -0.034(9) 0.013(12) -0.033(10)
C14 0.066(11) 0.037(8) 0.084(12) -0.009(8) 0.034(11) -0.007(7)
C15 0.112(15) 0.058(10) 0.067(13) -0.001(8) 0.032(10) -0.018(10)
C16 0.098(13) 0.062(10) 0.052(11) 0.000(8) 0.040(12) -0.003(9)
C17 0.112(14) 0.047(9) 0.091(12) -0.014(8) 0.030(10) -0.017(10)
C18 0.091(11) 0.080(11) 0.045(9) -0.005(8) 0.020(8) 0.028(10)
C19 0.091(12) 0.092(12) 0.065(12) 0.005(9) 0.033(9) 0.008(10)
C20 0.061(10) 0.089(12) 0.119(15) 0.014(11) 0.040(9) -0.017(9)
C21 0.052(10) 0.095(12) 0.082(12) -0.033(9) 0.014(8) -0.007(8)
C22 0.050(10) 0.068(10) 0.081(12) -0.016(9) -0.009(8) -0.007(8)
C23 0.052(10) 0.049(10) 0.038(8) -0.009(7) -0.001(7) 0.002(8)
C24 0.053(10) 0.049(10) 0.073(10) -0.003(8) 0.012(7) -0.015(8)
C25 0.070(11) 0.043(9) 0.068(10) 0.011(7) 0.013(8) -0.009(9)
C26 0.052(10) 0.056(11) 0.032(8) -0.007(7) -0.005(7) 0.000(9)
C27 0.063(11) 0.056(11) 0.061(9) -0.001(8) 0.022(8) -0.005(8)
C28 0.096(13) 0.044(9) 0.051(9) 0.004(7) 0.007(9) -0.011(10)
C29 0.074(12) 0.067(11) 0.042(9) 0.004(7) 0.012(8) -0.010(10)
C30 0.043(9) 0.080(10) 0.077(10) -0.003(8) -0.005(7) 0.015(8)
C31 0.061(10) 0.064(11) 0.064(12) 0.003(9) 0.016(9) -0.002(8)
C32 0.071(10) 0.089(11) 0.081(11) 0.021(10) 0.014(9) -0.007(9)
N1 0.069(8) 0.060(8) 0.064(8) -0.006(6) 0.010(6) 0.003(7)
N2 0.068(8) 0.073(8) 0.054(8) 0.000(6) 0.021(6) 0.016(7)
N3 0.062(8) 0.055(7) 0.078(9) -0.005(6) 0.028(6) -0.007(6)
N4 0.067(8) 0.063(8) 0.049(7) -0.006(6) 0.010(7) 0.002(7)
N5 0.084(10) 0.068(9) 0.076(10) -0.006(8) 0.028(8) 0.011(7)
O1 0.063(7) 0.063(7) 0.058(6) 0.004(5) 0.016(5) 0.006(5)
O2 0.052(7) 0.063(6) 0.064(6) -0.014(5) 0.006(5) -0.004(5)
O3 0.055(6) 0.062(6) 0.069(6) -0.006(6) 0.002(5) -0.006(6)
O4 0.081(7) 0.074(7) 0.065(7) 0.014(6) 0.026(6) 0.002(6)
O5 0.082(11) 0.61(5) 0.191(19) 0.18(3) 0.015(11) 0.004(19)
O6 0.31(2) 0.118(12) 0.139(13) -0.018(10) 0.088(14) -0.006(14)
O7 0.223(17) 0.234(19) 0.154(14) 0.122(14) 0.100(13) 0.102(15)
O8 0.31(2) 0.106(11) 0.27(2) -0.061(13) 0.193(19) -0.007(13)
O9 0.22(2) 0.45(4) 0.141(18) 0.03(2) 0.016(16) -0.01(2)
O10 0.25(2) 0.170(17) 0.42(4) -0.054(19) 0.25(3) -0.031(15)
O11 0.108(10) 0.093(9) 0.233(17) 0.014(10) -0.031(10) -0.031(9)
O12 0.105(11) 0.087(11) 0.38(3) -0.054(14) -0.024(13) -0.012(9)
Cl1 0.095(4) 0.078(3) 0.097(4) 0.005(3) 0.044(3) 0.006(3)
Cl2 0.067(3) 0.083(3) 0.095(3) -0.009(3) 0.017(3) -0.012(3)
Cu1 0.0579(12) 0.0518(11) 0.0588(11) -0.0016(8) 0.0185(8) 0.0015(8)

loop_
_atom_type_symbol
_atom_type_description
_atom_type_scat_dispersion_real
_atom_type_scat_dispersion_imag
_atom_type_scat_source
C C 0.0033 0.0016 'International Tables Vol C Tables 4.2.6.8 and 6.1.1.4'
H H 0.0000 0.0000 'International Tables Vol C Tables 4.2.6.8 and 6.1.1.4'
N N 0.0061 0.0033 'International Tables Vol C Tables 4.2.6.8 and 6.1.1.4'
O O 0.0106 0.0060 'International Tables Vol C Tables 4.2.6.8 and 6.1.1.4'
Cl Cl 0.1484 0.1585 'International Tables Vol C Tables 4.2.6.8 and 6.1.1.4'
Cu Cu 0.3201 1.2651 'International Tables Vol C Tables 4.2.6.8 and 6.1.1.4'

loop_
_geom_angle_atom_site_label_1
_geom_angle_atom_site_label_2
_geom_angle_atom_site_label_3
_geom_angle
O1 C1 C2 108.2(11)
O2 C2 C1 106.7(10)
C4 C3 O2 126.8(15)
C4 C3 C8 118.3(15)
O2 C3 C8 115.0(13)
C3 C4 C5 120.7(16)
C6 C5 C4 121.1(17)
C5 C6 C7 119.6(16)
C8 C7 C6 120.3(16)
C7 C8 O3 123.3(16)
C7 C8 C3 120.0(16)
O3 C8 C3 116.7(13)
O3 C9 C10 107.7(11)
O4 C10 C9 110.6(12)
O4 C11 C12 124.2(16)
O4 C11 C16 115.9(15)
C12 C11 C16 119.9(15)
C13 C12 C11 119.0(15)
C12 C13 C14 123.7(15)
C15 C14 C13 115.1(14)
C15 C14 C17 123.1(17)
C13 C14 C17 121.8(16)
C16 C15 C14 122.4(16)
C15 C16 C11 120.0(14)
N1 C17 C14 113.9(11)
C19 C18 N1 109.1(11)
N2 C19 C18 106.7(11)
N2 C20 C21 105.6(11)
N3 C21 C20 105.2(11)
C23 C22 N3 112.4(10)
C28 C23 C24 117.0(12)
C28 C23 C22 123.8(14)
C24 C23 C22 119.3(14)
C25 C24 C23 120.8(12)
C26 C25 C24 120.6(13)
O1 C26 C25 126.3(13)
O1 C26 C27 114.0(13)
C25 C26 C27 119.7(13)
C26 C27 C28 118.0(13)
C23 C28 C27 123.8(13)
N4 C29 C30 179.3(16)
N5 C31 C32 177.9(16)
C17 N1 C18 108.5(11)
C17 N1 Cu1 121.0(9)
C18 N1 Cu1 107.4(8)
C19 N2 C20 116.2(12)
C19 N2 Cu1 109.0(8)
C20 N2 Cu1 108.3(8)
C21 N3 C22 106.3(10)
C21 N3 Cu1 107.9(8)
C22 N3 Cu1 120.5(8)
C29 N4 Cu1 171.0(11)
C31 N5 Cu1 161.9(13)
C26 O1 C1 117.0(10)
C3 O2 C2 114.6(10)
C8 O3 C9 118.6(11)
C11 O4 C10 118.6(12)
O5 Cl1 O7 111.1(11)
O5 Cl1 O8 116.7(17)
O7 Cl1 O8 113.9(12)
O5 Cl1 O6 102.0(17)
O7 Cl1 O6 112.3(12)
O8 Cl1 O6 99.7(11)
O10 Cl2 O9 98.2(17)
O10 Cl2 O12 116.3(13)
O9 Cl2 O12 108.7(17)
O10 Cl2 O11 117.2(13)
O9 Cl2 O11 103.9(14)
O12 Cl2 O11 110.5(9)
N4 Cu1 N2 157.5(5)
N4 Cu1 N1 91.9(4)
N2 Cu1 N1 84.6(5)
N4 Cu1 N3 94.4(4)
N2 Cu1 N3 83.7(4)
N1 Cu1 N3 163.4(4)
N4 Cu1 N5 104.4(4)
N2 Cu1 N5 98.1(4)
N1 Cu1 N5 98.4(4)
N3 Cu1 N5 94.9(4)

loop_
_geom_bond_atom_site_label_1
_geom_bond_atom_site_label_2
_geom_bond_distance
C1 O1 1.446(14)
C1 C2 1.478(17)
C2 O2 1.437(14)
C3 C4 1.358(19)
C3 O2 1.364(16)
C3 C8 1.389(18)
C4 C5 1.39(2)
C5 C6 1.31(2)
C6 C7 1.39(2)
C7 C8 1.366(19)
C8 O3 1.373(16)
C9 O3 1.432(15)
C9 C10 1.461(18)
C10 O4 1.400(16)
C11 O4 1.359(16)
C11 C12 1.38(2)
C11 C16 1.383(19)
C12 C13 1.34(2)
C13 C14 1.40(2)
C14 C15 1.40(2)
C14 C17 1.520(19)
C15 C16 1.34(2)
C17 N1 1.499(17)
C18 C19 1.503(19)
C18 N1 1.520(16)
C19 N2 1.471(17)
C20 N2 1.504(17)
C20 C21 1.51(2)
C21 N3 1.485(16)
C22 C23 1.482(17)
C22 N3 1.493(16)
C23 C28 1.360(18)
C23 C24 1.407(17)
C24 C25 1.395(18)
C25 C26 1.381(17)
C26 O1 1.351(15)
C26 C27 1.393(18)
C27 C28 1.406(18)
C29 N4 1.144(16)
C29 C30 1.46(2)
C31 N5 1.108(16)
C31 C32 1.48(2)
N1 Cu1 2.052(10)
N2 Cu1 1.990(10)
N3 Cu1 2.063(10)
N4 Cu1 1.963(14)
N5 Cu1 2.292(15)
O5 Cl1 1.290(17)
O6 Cl1 1.394(18)
O7 Cl1 1.343(14)
O8 Cl1 1.347(15)
O9 Cl2 1.29(2)
O10 Cl2 1.286(17)
O11 Cl2 1.359(13)
O12 Cl2 1.330(15)
